data_7715023
loop_
_publ_author_name
'Liang, Ju-Ju'
'Lin, Yu-Chun'
'Chang, Zhi-Han'
'Wang, Xiuli'

_publ_section_title
;
 Improved capacitive performances and electrocatalytic reduction activity
 by regulating the bonding interaction between
 Zn-bistriazole-pyrazine/pyridine units and diverse Anderson-type
 polyoxometalates.
;
_journal_issue 7
_journal_name_full 'Dalton transactions (Cambridge, England : 2003)'
_journal_page_first 3020
_journal_page_last 3026
_journal_paper_doi 10.1039/d3dt04195f
_journal_volume 53
_journal_year 2024
_chemical_formula_moiety 'Cr Mo6 O24, 2(C8 H14 N8 O4 Zn), 6(H2 O)'
_chemical_formula_sum 'C16 H40 Cr Mo6 N16 O38 Zn2'
_chemical_formula_weight 1823.02
_space_group_crystal_system orthorhombic
_space_group_IT_number 60
_space_group_name_Hall '-P 2n 2ab'
_space_group_name_H-M_alt 'P b c n'
_atom_sites_solution_hydrogens mixed
_atom_sites_solution_primary dual
_audit_creation_date 2022-11-25
_audit_creation_method
;
Olex2 1.3-alpha
(compiled 2020.11.12 svn.r5f609507 for OlexSys, GUI svn.r6408)
;
_audit_update_record
;
2022-11-28 deposited with the CCDC.	2024-01-17 downloaded from the CCDC.
;
_cell_angle_alpha 90
_cell_angle_beta 90
_cell_angle_gamma 90
_cell_formula_units_Z 4
_cell_length_a 18.9926(8)
_cell_length_b 19.3476(8)
_cell_length_c 15.4933(6)
_cell_measurement_reflns_used 9801
_cell_measurement_temperature 296.15
_cell_measurement_theta_max 25.127
_cell_measurement_theta_min 1.628
_cell_volume 5693.2(4)
_computing_cell_refinement 'SAINT+ Ver. 2016.5-0 (Bruker-AXS, 2016)'
_computing_data_collection 'APEX3 Ver. 2016.5-0 (Bruker-AXS, 2016)'
_computing_data_reduction 'SAINT+ Ver. 2016.5-0 (Bruker-AXS, 2016)'
_computing_molecular_graphics 'OLEX2 (Dolomanov et al., 2009)'
_computing_publication_material 'OLEX2 (Dolomanov et al., 2009)'
_computing_structure_refinement 'XL (Sheldrick, 2015b)'
_computing_structure_solution 'XT (Sheldrick, 2015a)'
_diffrn_ambient_temperature 296.15
_diffrn_detector 'charge-coupled device (CCD) area detector'
_diffrn_detector_area_resol_mean 7.9
_diffrn_detector_type 'Bruker APEX II'
_diffrn_measured_fraction_theta_full 0.999
_diffrn_measured_fraction_theta_max 0.996
_diffrn_measurement_device 'three-circle diffractometer'
_diffrn_measurement_device_type 'Bruker APEX II Quazar'
_diffrn_measurement_method '0.5\% \w and 0.5\% \f scans'
_diffrn_radiation_collimation 'focusing mirrors'
_diffrn_radiation_detector 'Bruker APEX II'
_diffrn_radiation_monochromator 'mirror optics'
_diffrn_radiation_probe x-ray
_diffrn_radiation_type 'Mo K\a'
_diffrn_radiation_wavelength 0.71073
_diffrn_radiation_xray_symbol K-L~3~
_diffrn_reflns_av_R_equivalents 0.0725
_diffrn_reflns_av_unetI/netI 0.0335
_diffrn_reflns_Laue_measured_fraction_full 0.999
_diffrn_reflns_Laue_measured_fraction_max 0.996
_diffrn_reflns_limit_h_max 23
_diffrn_reflns_limit_h_min -23
_diffrn_reflns_limit_k_max 23
_diffrn_reflns_limit_k_min -23
_diffrn_reflns_limit_l_max 19
_diffrn_reflns_limit_l_min -18
_diffrn_reflns_number 82268
_diffrn_reflns_point_group_measured_fraction_full 0.999
_diffrn_reflns_point_group_measured_fraction_max 0.996
_diffrn_reflns_theta_full 25.242
_diffrn_reflns_theta_max 26.050
_diffrn_reflns_theta_min 1.996
_diffrn_source 'microfocus sealed X-ray tube'
_diffrn_source_type 'Incoatec I\ms'
_diffrn_standards_number 0
_exptl_absorpt_coefficient_mu 2.393
_exptl_absorpt_correction_T_max 0.87
_exptl_absorpt_correction_T_min 0.86
_exptl_absorpt_correction_type multi-scan
_exptl_absorpt_process_details
;
SADABS-2016/2 (Krause et al., 2015) was used for absorption correction.
;
_exptl_crystal_colour green
_exptl_crystal_colour_primary green
_exptl_crystal_density_diffrn 2.127
_exptl_crystal_density_method 'not measured'
_exptl_crystal_description block
_exptl_crystal_F_000 3552
_exptl_crystal_size_max 0.24
_exptl_crystal_size_mid 0.22
_exptl_crystal_size_min 0.2
_refine_diff_density_max 0.782
_refine_diff_density_min -0.576
_refine_diff_density_rms 0.114
_refine_ls_extinction_coef 0.00095(5)
_refine_ls_extinction_expression Fc^*^=kFc[1+0.001xFc^2^\l^3^/sin(2\q)]^-1/4^
_refine_ls_extinction_method 'SHELXL-2018/3 (Sheldrick 2018)'
_refine_ls_goodness_of_fit_ref 1.091
_refine_ls_hydrogen_treatment mixed
_refine_ls_matrix_type full
_refine_ls_number_parameters 380
_refine_ls_number_reflns 5612
_refine_ls_number_restraints 1
_refine_ls_restrained_S_all 1.091
_refine_ls_R_factor_all 0.0381
_refine_ls_R_factor_gt 0.0310
_refine_ls_shift/su_max 0.010
_refine_ls_shift/su_mean 0.000
_refine_ls_structure_factor_coef Fsqd
_refine_ls_weighting_details 'w=1/[\s^2^(Fo^2^)+(0.0205P)^2^+18.8347P] where P=(Fo^2^+2Fc^2^)/3'
_refine_ls_weighting_scheme calc
_refine_ls_wR_factor_gt 0.0752
_refine_ls_wR_factor_ref 0.0815
_reflns_Friedel_coverage 0.000
_reflns_number_gt 4802
_reflns_number_total 5612
_reflns_threshold_expression 'I > 2\s(I)'
_cod_data_source_file d3dt04195f2.cif
_cod_data_source_block 666
_cod_depositor_comments 'Adding full bibliography for 7715023--7715025.cif.'
_cod_database_code 7715023
_shelx_shelxl_version_number 2018/3
_shelx_space_group_comment
;
The symmetry employed for this shelxl refinement is uniquely defined
by the following loop, which should always be used as a source of
symmetry information in preference to the above space-group names.
They are only intended as comments.
;
_olex2_refinement_description
;
1. Fixed Uiso
 At 1.2 times of:
  All C(H) groups
 At 1.5 times of:
  All O(H,H) groups
2. Restrained distances
 H13B-H3WB
 2.4 with sigma of 0.02
3.a Free rotating group:
 O14(H14A,H14B), O15(H15A,H15B), O13(H13A,H13B)
3.b Rotating group:
 O3W(H3WA,H3WB), O2W(H2WA,H2WB), O1W(H1WA,H1WB), O4W(H4WA,H4WB)
3.c Aromatic/amide H refined with riding coordinates:
 C3(H3), C2(H2), C1(H1), C8(H8)
;
_smtbx_masks_void_probe_radius 1.2
_smtbx_masks_void_truncation_radius 1.2
_olex2_submission_special_instructions 'No special instructions were received'

loop_
_space_group_symop_operation_xyz
'x, y, z'
'-x+1/2, -y+1/2, z+1/2'
'-x, y, -z+1/2'
'x+1/2, -y+1/2, -z'
'-x, -y, -z'
'x-1/2, y-1/2, -z-1/2'
'x, -y, z-1/2'
'-x-1/2, y-1/2, z'

loop_
_atom_site_label
_atom_site_type_symbol
_atom_site_fract_x
_atom_site_fract_y
_atom_site_fract_z
_atom_site_U_iso_or_equiv
_atom_site_adp_type
_atom_site_occupancy
_atom_site_site_symmetry_order
_atom_site_calc_flag
_atom_site_refinement_flags_posn
_atom_site_refinement_flags_adp
_atom_site_refinement_flags_occupancy
_atom_site_disorder_assembly
_atom_site_disorder_group
Mo1 Mo 0.500000 0.16850(2) 0.750000 0.02145(11) Uani 1 2 d S T P . .
Mo2 Mo 0.63529(2) 0.25519(2) 0.66523(2) 0.02210(9) Uani 1 1 d . . . . .
Mo4 Mo 0.500000 0.51359(2) 0.750000 0.02582(12) Uani 1 2 d S T P . .
Mo3 Mo 0.63555(2) 0.42777(2) 0.66765(2) 0.02599(10) Uani 1 1 d . . . . .
Zn1 Zn 0.74980(3) 0.41066(2) 0.39195(3) 0.03315(13) Uani 1 1 d . . . . .
Cr1 Cr 0.500000 0.34124(3) 0.750000 0.01454(15) Uani 1 2 d S T P . .
O8 O 0.51595(12) 0.41717(12) 0.66758(14) 0.0208(5) Uani 1 1 d . . . . .
O6 O 0.51552(12) 0.26534(11) 0.66695(14) 0.0191(5) Uani 1 1 d . . . . .
O1 O 0.63090(13) 0.34159(12) 0.60338(16) 0.0271(5) Uani 1 1 d . . . . .
O7 O 0.60336(12) 0.34111(11) 0.76087(15) 0.0205(5) Uani 1 1 d . . . . .
O4 O 0.59820(13) 0.19475(12) 0.75420(16) 0.0257(5) Uani 1 1 d . . . . .
O10 O 0.59830(13) 0.48730(12) 0.75681(17) 0.0296(6) Uani 1 1 d . . . . .
O3W O 0.78674(17) 0.44131(18) 0.51027(18) 0.0457(7) Uani 1 1 d . . . . .
H3WA H 0.816497 0.473757 0.503546 0.069 Uiso 1 1 d R U . . .
H3WB H 0.810395 0.408569 0.532630 0.069 Uiso 1 1 d DR U . . .
O5 O 0.49927(15) 0.11559(13) 0.66241(17) 0.0335(6) Uani 1 1 d . . . . .
O3 O 0.63378(14) 0.20136(14) 0.57828(18) 0.0348(6) Uani 1 1 d . . . . .
O2 O 0.72044(14) 0.25671(14) 0.7006(2) 0.0378(7) Uani 1 1 d . . . . .
O9 O 0.50029(17) 0.56632(15) 0.8374(2) 0.0448(8) Uani 1 1 d . . . . .
N2 N 0.82487(16) 0.46455(16) 0.30947(18) 0.0264(6) Uani 1 1 d . . . . .
O2W O 0.68060(16) 0.49498(17) 0.3999(2) 0.0460(7) Uani 1 1 d . . . . .
H2WA H 0.654638 0.495829 0.355248 0.069 Uiso 1 1 d R U . . .
H2WB H 0.652139 0.488685 0.441541 0.069 Uiso 1 1 d R U . . .
O12 O 0.63456(17) 0.48122(15) 0.5801(2) 0.0449(8) Uani 1 1 d . . . . .
O11 O 0.71988(15) 0.42616(16) 0.7030(2) 0.0456(8) Uani 1 1 d . . . . .
N1 N 0.71186(17) 0.38790(16) 0.2614(2) 0.0295(7) Uani 1 1 d . . . . .
N5 N 0.90476(17) 0.51008(17) 0.22720(19) 0.0284(7) Uani 1 1 d . . . . .
O1W O 0.6757(2) 0.34359(18) 0.4413(2) 0.0587(10) Uani 1 1 d . . . . .
H1WA H 0.673157 0.348707 0.495702 0.088 Uiso 1 1 d R U . . .
H1WB H 0.690048 0.302293 0.434446 0.088 Uiso 1 1 d R U . . .
N6 N 0.89033(19) 0.53959(19) 0.4587(2) 0.0385(8) Uani 1 1 d . . . . .
N4 N 0.86196(16) 0.47559(17) 0.17231(19) 0.0288(7) Uani 1 1 d . . . . .
O4W O 0.8224(2) 0.32737(18) 0.3937(2) 0.0583(10) Uani 1 1 d . . . . .
H4WA H 0.839576 0.321902 0.343394 0.087 Uiso 1 1 d R U . . .
H4WB H 0.800170 0.289997 0.403524 0.087 Uiso 1 1 d R U . . .
N7 N 0.9412(2) 0.5723(2) 0.5032(2) 0.0403(9) Uani 1 1 d . . . . .
N3 N 0.68160(19) 0.35895(18) 0.0897(2) 0.0386(8) Uani 1 1 d . . . . .
O14 O 0.4571(2) 0.4157(3) 0.5111(2) 0.0728(12) Uani 1 1 d G . . . .
H14A H 0.474873 0.419223 0.561218 0.109 Uiso 1 1 d G U . . .
H14B H 0.492386 0.413100 0.477500 0.109 Uiso 1 1 d G U . . .
N8 N 0.98371(18) 0.56134(17) 0.3745(2) 0.0351(7) Uani 1 1 d . . . . .
C4 C 0.75394(19) 0.40882(17) 0.1976(2) 0.0255(7) Uani 1 1 d . . . . .
C7 C 0.91852(19) 0.53451(19) 0.3814(2) 0.0275(8) Uani 1 1 d . . . . .
C5 C 0.81495(19) 0.44913(18) 0.2246(2) 0.0259(7) Uani 1 1 d . . . . .
C6 C 0.88250(19) 0.50320(19) 0.3086(2) 0.0247(7) Uani 1 1 d . . . . .
C3 C 0.7383(2) 0.3939(2) 0.1122(2) 0.0331(8) Uani 1 1 d . . . . .
H3 H 0.768879 0.409152 0.069252 0.040 Uiso 1 1 calc R U . . .
O15 O 0.4562(3) 0.2645(3) 0.5090(3) 0.0941(16) Uani 1 1 d G . . . .
H15A H 0.472256 0.258519 0.559697 0.141 Uiso 1 1 d G U . . .
H15B H 0.491493 0.258357 0.476199 0.141 Uiso 1 1 d G U . . .
C2 C 0.6392(2) 0.3400(2) 0.1538(3) 0.0389(10) Uani 1 1 d . . . . .
H2 H 0.598042 0.316405 0.140301 0.047 Uiso 1 1 calc R U . . .
C1 C 0.6536(2) 0.3538(2) 0.2392(3) 0.0371(9) Uani 1 1 d . . . . .
H1 H 0.622371 0.339151 0.281711 0.045 Uiso 1 1 calc R U . . .
C8 C 0.9953(2) 0.5851(2) 0.4537(3) 0.0373(9) Uani 1 1 d . . . . .
H8 H 1.036126 0.607525 0.471415 0.045 Uiso 1 1 calc R U . . .
O13 O 0.8390(3) 0.3288(4) 0.6026(5) 0.118(2) Uani 1 1 d G . . . .
H13A H 0.847432 0.337712 0.655307 0.177 Uiso 1 1 d G U . . .
H13B H 0.877688 0.313023 0.583180 0.177 Uiso 1 1 d DG U . . .
H7 H 0.936(3) 0.580(3) 0.547(3) 0.051(17) Uiso 1 1 d . . . . .
H5 H 0.942(3) 0.533(3) 0.214(4) 0.069(18) Uiso 1 1 d . . . . .

loop_
_atom_site_aniso_label
_atom_site_aniso_U_11
_atom_site_aniso_U_22
_atom_site_aniso_U_33
_atom_site_aniso_U_23
_atom_site_aniso_U_13
_atom_site_aniso_U_12
Mo1 0.0278(2) 0.0155(2) 0.0210(2) 0.000 0.00563(16) 0.000
Mo2 0.02333(16) 0.01910(16) 0.02386(17) -0.00017(11) 0.00579(12) 0.00209(11)
Mo4 0.0316(2) 0.0164(2) 0.0294(2) 0.000 0.00663(18) 0.000
Mo3 0.02659(17) 0.02033(16) 0.03104(18) -0.00150(12) 0.01056(13) -0.00467(11)
Zn1 0.0424(3) 0.0353(3) 0.0217(2) -0.00040(18) 0.00650(19) -0.00132(19)
Cr1 0.0171(3) 0.0127(3) 0.0138(3) 0.000 0.0019(3) 0.000
O8 0.0261(12) 0.0174(11) 0.0188(11) 0.0008(9) 0.0011(9) -0.0014(9)
O6 0.0258(12) 0.0151(10) 0.0165(11) -0.0003(9) 0.0013(9) -0.0001(9)
O1 0.0335(14) 0.0239(13) 0.0238(13) 0.0003(10) 0.0107(10) -0.0007(10)
O7 0.0191(11) 0.0219(12) 0.0206(12) -0.0013(9) 0.0007(9) -0.0001(9)
O4 0.0263(12) 0.0221(12) 0.0287(13) 0.0043(10) 0.0018(10) 0.0040(10)
O10 0.0306(13) 0.0238(13) 0.0344(14) -0.0067(11) 0.0041(11) -0.0066(10)
O3W 0.0541(19) 0.0540(19) 0.0290(15) -0.0018(14) 0.0020(14) -0.0087(15)
O5 0.0426(15) 0.0249(13) 0.0332(14) -0.0088(11) 0.0104(12) -0.0012(11)
O3 0.0427(15) 0.0295(14) 0.0322(14) -0.0070(11) 0.0111(12) 0.0013(12)
O2 0.0272(14) 0.0369(15) 0.0493(18) 0.0011(13) 0.0010(13) 0.0041(11)
O9 0.0549(19) 0.0336(16) 0.0459(18) -0.0128(13) 0.0077(14) 0.0017(14)
N2 0.0326(16) 0.0292(16) 0.0175(14) -0.0019(12) 0.0028(12) 0.0000(13)
O2W 0.0449(17) 0.0531(19) 0.0401(17) -0.0035(14) 0.0111(14) 0.0086(14)
O12 0.063(2) 0.0277(14) 0.0436(17) 0.0059(13) 0.0253(15) -0.0047(13)
O11 0.0272(14) 0.0425(17) 0.067(2) -0.0081(15) 0.0074(14) -0.0096(12)
N1 0.0345(17) 0.0270(16) 0.0269(16) -0.0023(13) 0.0016(13) 0.0020(13)
N5 0.0315(16) 0.0339(17) 0.0198(15) 0.0007(13) 0.0008(13) -0.0024(14)
O1W 0.088(3) 0.058(2) 0.0299(16) -0.0073(15) 0.0194(17) -0.0270(19)
N6 0.0396(19) 0.051(2) 0.0247(17) -0.0080(15) 0.0039(14) -0.0032(16)
N4 0.0340(17) 0.0334(17) 0.0189(15) -0.0013(12) 0.0007(13) 0.0016(13)
O4W 0.082(3) 0.051(2) 0.0417(19) 0.0068(15) 0.0203(18) 0.0244(18)
N7 0.048(2) 0.047(2) 0.026(2) -0.0109(16) -0.0003(17) 0.0015(17)
N3 0.044(2) 0.0378(19) 0.0339(18) -0.0049(15) -0.0100(16) 0.0033(15)
O14 0.077(3) 0.103(3) 0.038(2) 0.006(2) -0.0174(19) -0.009(3)
N8 0.0390(19) 0.0347(18) 0.0317(18) -0.0068(14) 0.0024(15) -0.0037(14)
C4 0.0308(18) 0.0219(17) 0.0236(18) 0.0017(14) 0.0002(14) 0.0080(14)
C7 0.0298(18) 0.0311(19) 0.0215(18) 0.0008(15) 0.0008(14) 0.0017(15)
C5 0.0314(18) 0.0254(17) 0.0209(17) 0.0003(14) -0.0023(15) 0.0045(14)
C6 0.0294(18) 0.0265(17) 0.0183(16) -0.0003(14) 0.0024(14) 0.0017(14)
C3 0.041(2) 0.034(2) 0.0248(19) -0.0019(16) -0.0037(16) 0.0058(17)
O15 0.121(4) 0.109(4) 0.052(2) -0.001(3) -0.040(3) 0.022(3)
C2 0.036(2) 0.036(2) 0.044(2) -0.0060(18) -0.0067(19) -0.0009(17)
C1 0.033(2) 0.041(2) 0.037(2) -0.0009(18) 0.0032(17) -0.0018(17)
C8 0.043(2) 0.035(2) 0.034(2) -0.0086(17) -0.0009(18) -0.0040(18)
O13 0.108(4) 0.117(5) 0.130(5) 0.060(4) -0.005(4) 0.010(3)

loop_
_atom_type_symbol
_atom_type_description
_atom_type_scat_dispersion_real
_atom_type_scat_dispersion_imag
_atom_type_scat_source
C C 0.0033 0.0016 'International Tables Vol C Tables 4.2.6.8 and 6.1.1.4'
H H 0.0000 0.0000 'International Tables Vol C Tables 4.2.6.8 and 6.1.1.4'
Cr Cr 0.3209 0.6236 'International Tables Vol C Tables 4.2.6.8 and 6.1.1.4'
Mo Mo -1.6832 0.6857 'International Tables Vol C Tables 4.2.6.8 and 6.1.1.4'
N N 0.0061 0.0033 'International Tables Vol C Tables 4.2.6.8 and 6.1.1.4'
O O 0.0106 0.0060 'International Tables Vol C Tables 4.2.6.8 and 6.1.1.4'
Zn Zn 0.2839 1.4301 'International Tables Vol C Tables 4.2.6.8 and 6.1.1.4'

loop_
_geom_angle_atom_site_label_1
_geom_angle_atom_site_label_2
_geom_angle_atom_site_label_3
_geom_angle
_geom_angle_site_symmetry_1
_geom_angle_site_symmetry_3
_geom_angle_publ_flag
O6 Mo1 O6 70.33(11) . 3_656 ?
O4 Mo1 O6 83.71(9) 3_656 . ?
O4 Mo1 O6 71.35(9) 3_656 3_656 ?
O4 Mo1 O6 83.71(9) . 3_656 ?
O4 Mo1 O6 71.35(9) . . ?
O4 Mo1 O4 149.55(14) 3_656 . ?
O5 Mo1 O6 159.95(11) . 3_656 ?
O5 Mo1 O6 92.59(11) . . ?
O5 Mo1 O6 92.59(11) 3_656 3_656 ?
O5 Mo1 O6 159.95(11) 3_656 . ?
O5 Mo1 O4 97.09(12) . 3_656 ?
O5 Mo1 O4 97.09(12) 3_656 . ?
O5 Mo1 O4 101.12(12) . . ?
O5 Mo1 O4 101.12(12) 3_656 3_656 ?
O5 Mo1 O5 105.94(19) . 3_656 ?
O6 Mo2 O7 70.66(8) . . ?
O1 Mo2 O6 83.58(9) . . ?
O1 Mo2 O7 71.54(9) . . ?
O1 Mo2 O4 149.29(10) . . ?
O4 Mo2 O6 71.45(9) . . ?
O4 Mo2 O7 83.25(9) . . ?
O3 Mo2 O6 92.58(11) . . ?
O3 Mo2 O1 97.84(12) . . ?
O3 Mo2 O7 160.72(11) . . ?
O3 Mo2 O4 100.79(12) . . ?
O3 Mo2 O2 106.27(14) . . ?
O2 Mo2 O6 159.76(12) . . ?
O2 Mo2 O1 100.68(12) . . ?
O2 Mo2 O7 91.76(11) . . ?
O2 Mo2 O4 97.27(12) . . ?
O8 Mo4 O8 70.26(11) . 3_656 ?
O10 Mo4 O8 83.28(10) . 3_656 ?
O10 Mo4 O8 83.27(10) 3_656 . ?
O10 Mo4 O8 71.81(9) 3_656 3_656 ?
O10 Mo4 O8 71.82(9) . . ?
O10 Mo4 O10 149.58(14) 3_656 . ?
O9 Mo4 O8 92.62(12) . 3_656 ?
O9 Mo4 O8 159.88(12) . . ?
O9 Mo4 O8 92.62(12) 3_656 . ?
O9 Mo4 O8 159.87(12) 3_656 3_656 ?
O9 Mo4 O10 101.81(13) . 3_656 ?
O9 Mo4 O10 96.39(13) . . ?
O9 Mo4 O10 96.39(13) 3_656 3_656 ?
O9 Mo4 O10 101.80(13) 3_656 . ?
O9 Mo4 O9 106.0(2) . 3_656 ?
O8 Mo3 O7 70.70(8) . . ?
O1 Mo3 O8 82.96(9) . . ?
O1 Mo3 O7 71.56(9) . . ?
O10 Mo3 O8 71.90(9) . . ?
O10 Mo3 O1 149.38(10) . . ?
O10 Mo3 O7 83.58(9) . . ?
O12 Mo3 O8 92.47(12) . . ?
O12 Mo3 O1 96.45(13) . . ?
O12 Mo3 O7 160.07(13) . . ?
O12 Mo3 O10 101.70(13) . . ?
O11 Mo3 O8 160.16(13) . . ?
O11 Mo3 O1 101.12(13) . . ?
O11 Mo3 O7 91.99(13) . . ?
O11 Mo3 O10 97.23(13) . . ?
O11 Mo3 O12 106.20(16) . . ?
O3W Zn1 N2 99.32(12) . . ?
O3W Zn1 O2W 86.38(13) . . ?
O3W Zn1 N1 174.62(13) . . ?
O3W Zn1 O1W 94.83(13) . . ?
O3W Zn1 O4W 89.21(14) . . ?
N2 Zn1 N1 76.72(11) . . ?
O2W Zn1 N2 94.15(12) . . ?
O2W Zn1 N1 90.26(12) . . ?
O2W Zn1 O4W 175.57(14) . . ?
O1W Zn1 N2 164.78(12) . . ?
O1W Zn1 O2W 92.30(14) . . ?
O1W Zn1 N1 89.49(13) . . ?
O1W Zn1 O4W 87.74(16) . . ?
O4W Zn1 N2 86.89(13) . . ?
O4W Zn1 N1 94.16(13) . . ?
O8 Cr1 O8 83.55(13) 3_656 . ?
O8 Cr1 O6 96.27(9) . . ?
O8 Cr1 O6 179.65(10) 3_656 . ?
O8 Cr1 O6 179.65(10) . 3_656 ?
O8 Cr1 O6 96.27(9) 3_656 3_656 ?
O8 Cr1 O7 84.44(9) . . ?
O8 Cr1 O7 95.67(10) 3_656 . ?
O8 Cr1 O7 95.67(10) . 3_656 ?
O8 Cr1 O7 84.44(9) 3_656 3_656 ?
O6 Cr1 O6 83.91(13) 3_656 . ?
O7 Cr1 O6 95.28(9) . 3_656 ?
O7 Cr1 O6 84.61(9) 3_656 3_656 ?
O7 Cr1 O6 84.61(9) . . ?
O7 Cr1 O6 95.28(9) 3_656 . ?
O7 Cr1 O7 179.85(13) . 3_656 ?
Mo4 O8 Mo3 93.35(8) . . ?
Cr1 O8 Mo4 103.10(10) . . ?
Cr1 O8 Mo3 102.71(10) . . ?
Mo2 O6 Mo1 93.69(8) . . ?
Cr1 O6 Mo1 102.88(9) . . ?
Cr1 O6 Mo2 102.73(9) . . ?
Mo2 O1 Mo3 119.14(13) . . ?
Mo3 O7 Mo2 92.99(8) . . ?
Cr1 O7 Mo2 101.99(9) . . ?
Cr1 O7 Mo3 102.16(10) . . ?
Mo1 O4 Mo2 118.98(12) . . ?
Mo3 O10 Mo4 118.04(13) . . ?
Zn1 O3W H3WA 109.3 . . ?
Zn1 O3W H3WB 109.2 . . ?
H3WA O3W H3WB 104.4 . . ?
C5 N2 Zn1 111.8(2) . . ?
C6 N2 Zn1 144.7(2) . . ?
C6 N2 C5 103.2(3) . . ?
Zn1 O2W H2WA 109.3 . . ?
Zn1 O2W H2WB 109.4 . . ?
H2WA O2W H2WB 104.6 . . ?
C4 N1 Zn1 115.2(2) . . ?
C1 N1 Zn1 127.6(3) . . ?
C1 N1 C4 117.1(3) . . ?
N4 N5 H5 126(4) . . ?
C6 N5 N4 110.7(3) . . ?
C6 N5 H5 123(4) . . ?
Zn1 O1W H1WA 109.5 . . ?
Zn1 O1W H1WB 109.1 . . ?
H1WA O1W H1WB 104.5 . . ?
C7 N6 N7 102.1(3) . . ?
C5 N4 N5 102.3(3) . . ?
Zn1 O4W H4WA 109.4 . . ?
Zn1 O4W H4WB 109.0 . . ?
H4WA O4W H4WB 104.4 . . ?
N6 N7 H7 120(5) . . ?
C8 N7 N6 110.7(4) . . ?
C8 N7 H7 129(5) . . ?
C3 N3 C2 116.0(4) . . ?
H14A O14 H14B 104.5 . . ?
C8 N8 C7 102.2(3) . . ?
N1 C4 C5 115.2(3) . . ?
N1 C4 C3 121.1(4) . . ?
C3 C4 C5 123.7(3) . . ?
N6 C7 N8 114.7(3) . . ?
N6 C7 C6 123.2(3) . . ?
N8 C7 C6 122.1(3) . . ?
N2 C5 C4 120.3(3) . . ?
N4 C5 N2 114.7(3) . . ?
N4 C5 C4 125.0(3) . . ?
N2 C6 N5 109.1(3) . . ?
N2 C6 C7 128.1(3) . . ?
N5 C6 C7 122.9(3) . . ?
N3 C3 C4 122.2(4) . . ?
N3 C3 H3 118.9 . . ?
C4 C3 H3 118.9 . . ?
H15A O15 H15B 104.5 . . ?
N3 C2 H2 118.5 . . ?
N3 C2 C1 123.0(4) . . ?
C1 C2 H2 118.5 . . ?
N1 C1 C2 120.5(4) . . ?
N1 C1 H1 119.7 . . ?
C2 C1 H1 119.7 . . ?
N7 C8 N8 110.3(4) . . ?
N7 C8 H8 124.9 . . ?
N8 C8 H8 124.9 . . ?
H13A O13 H13B 104.5 . . ?

loop_
_geom_bond_atom_site_label_1
_geom_bond_atom_site_label_2
_geom_bond_distance
_geom_bond_site_symmetry_2
_geom_bond_publ_flag
Mo1 O6 2.292(2) 3_656 ?
Mo1 O6 2.292(2) . ?
Mo1 O4 1.934(2) 3_656 ?
Mo1 O4 1.934(2) . ?
Mo1 O5 1.700(3) 3_656 ?
Mo1 O5 1.700(3) . ?
Mo2 O6 2.283(2) . ?
Mo2 O1 1.929(2) . ?
Mo2 O7 2.308(2) . ?
Mo2 O4 1.940(2) . ?
Mo2 O3 1.703(3) . ?
Mo2 O2 1.707(3) . ?
Mo4 O8 2.281(2) . ?
Mo4 O8 2.281(2) 3_656 ?
Mo4 O10 1.938(3) 3_656 ?
Mo4 O10 1.938(3) . ?
Mo4 O9 1.695(3) . ?
Mo4 O9 1.695(3) 3_656 ?
Mo3 O8 2.281(2) . ?
Mo3 O1 1.944(2) . ?
Mo3 O7 2.296(2) . ?
Mo3 O10 1.933(2) . ?
Mo3 O12 1.705(3) . ?
Mo3 O11 1.693(3) . ?
Zn1 O3W 2.050(3) . ?
Zn1 N2 2.180(3) . ?
Zn1 O2W 2.099(3) . ?
Zn1 N1 2.191(3) . ?
Zn1 O1W 2.061(3) . ?
Zn1 O4W 2.121(3) . ?
Cr1 O8 1.970(2) . ?
Cr1 O8 1.970(2) 3_656 ?
Cr1 O6 1.975(2) 3_656 ?
Cr1 O6 1.975(2) . ?
Cr1 O7 1.970(2) . ?
Cr1 O7 1.970(2) 3_656 ?
O3W H3WA 0.8510 . ?
O3W H3WB 0.8504 . ?
N2 C5 1.362(4) . ?
N2 C6 1.326(5) . ?
O2W H2WA 0.8501 . ?
O2W H2WB 0.8501 . ?
N1 C4 1.334(5) . ?
N1 C1 1.334(5) . ?
N5 N4 1.353(4) . ?
N5 C6 1.337(5) . ?
N5 H5 0.86(6) . ?
O1W H1WA 0.8506 . ?
O1W H1WB 0.8506 . ?
N6 N7 1.344(5) . ?
N6 C7 1.315(5) . ?
N4 C5 1.310(5) . ?
O4W H4WA 0.8511 . ?
O4W H4WB 0.8509 . ?
N7 C8 1.306(6) . ?
N7 H7 0.71(5) . ?
N3 C3 1.319(5) . ?
N3 C2 1.329(6) . ?
O14 H14A 0.8504 . ?
O14 H14B 0.8500 . ?
N8 C7 1.347(5) . ?
N8 C8 1.329(5) . ?
C4 C5 1.458(5) . ?
C4 C3 1.387(5) . ?
C7 C6 1.452(5) . ?
C3 H3 0.9300 . ?
O15 H15A 0.8501 . ?
O15 H15B 0.8499 . ?
C2 H2 0.9300 . ?
C2 C1 1.377(6) . ?
C1 H1 0.9300 . ?
C8 H8 0.9300 . ?
O13 H13A 0.8500 . ?
O13 H13B 0.8499 . ?

loop_
_geom_torsion_atom_site_label_1
_geom_torsion_atom_site_label_2
_geom_torsion_atom_site_label_3
_geom_torsion_atom_site_label_4
_geom_torsion
_geom_torsion_site_symmetry_1
_geom_torsion_site_symmetry_2
_geom_torsion_site_symmetry_3
_geom_torsion_site_symmetry_4
_geom_torsion_publ_flag
Zn1 N2 C5 N4 -174.8(2) . . . . ?
Zn1 N2 C5 C4 7.9(4) . . . . ?
Zn1 N2 C6 N5 171.6(3) . . . . ?
Zn1 N2 C6 C7 -8.3(7) . . . . ?
Zn1 N1 C4 C5 -5.6(4) . . . . ?
Zn1 N1 C4 C3 176.0(3) . . . . ?
Zn1 N1 C1 C2 -176.0(3) . . . . ?
N1 C4 C5 N2 -1.7(5) . . . . ?
N1 C4 C5 N4 -178.7(3) . . . . ?
N1 C4 C3 N3 0.2(6) . . . . ?
N5 N4 C5 N2 0.1(4) . . . . ?
N5 N4 C5 C4 177.2(3) . . . . ?
N6 N7 C8 N8 -0.5(5) . . . . ?
N6 C7 C6 N2 -13.8(6) . . . . ?
N6 C7 C6 N5 166.3(4) . . . . ?
N4 N5 C6 N2 -0.2(4) . . . . ?
N4 N5 C6 C7 179.7(3) . . . . ?
N7 N6 C7 N8 0.4(5) . . . . ?
N7 N6 C7 C6 -179.0(4) . . . . ?
N3 C2 C1 N1 0.4(7) . . . . ?
N8 C7 C6 N2 166.9(4) . . . . ?
N8 C7 C6 N5 -13.0(6) . . . . ?
C4 N1 C1 C2 1.3(6) . . . . ?
C7 N6 N7 C8 0.1(5) . . . . ?
C7 N8 C8 N7 0.6(5) . . . . ?
C5 N2 C6 N5 0.2(4) . . . . ?
C5 N2 C6 C7 -179.7(4) . . . . ?
C5 C4 C3 N3 -178.1(3) . . . . ?
C6 N2 C5 N4 -0.2(4) . . . . ?
C6 N2 C5 C4 -177.5(3) . . . . ?
C6 N5 N4 C5 0.1(4) . . . . ?
C3 N3 C2 C1 -1.8(6) . . . . ?
C3 C4 C5 N2 176.7(3) . . . . ?
C3 C4 C5 N4 -0.3(6) . . . . ?
C2 N3 C3 C4 1.5(6) . . . . ?
C1 N1 C4 C5 176.8(3) . . . . ?
C1 N1 C4 C3 -1.6(5) . . . . ?
C8 N8 C7 N6 -0.6(5) . . . . ?
C8 N8 C7 C6 178.8(4) . . . . ?

loop_
_smtbx_masks_void_nr
_smtbx_masks_void_average_x
_smtbx_masks_void_average_y
_smtbx_masks_void_average_z
_smtbx_masks_void_volume
_smtbx_masks_void_count_electrons
_smtbx_masks_void_content
1 0.000 0.305 0.750 214.8 80.6 ?
2 0.000 0.695 0.250 214.8 80.9 ?
3 0.500 0.195 0.250 214.8 80.7 ?
4 0.500 0.805 0.750 214.8 80.8 ?
